data_7043344
loop_
_publ_author_name
'Noschang Cabral, Bruno'
'Kirsten, Lars'
'Hagenbach, Adelheid'
'Piquini, Paulo Cesar'
'Patzschke, Michael'
'Lang, Ernesto'
'Abram, Ulrich'

_publ_section_title
;
 Technetium Complexes with Arylselenolato and Aryltellurolato Ligands
;
_journal_name_full 'Dalton Trans.'
_journal_paper_doi 10.1039/C7DT02041D
_journal_year 2017
_chemical_formula_moiety 'C24 H20 O Tc Te4 1-, C16 H36 N1 1+, C H2 Cl2'
_chemical_formula_sum 'C41 H58 Cl2 N O Tc Te4'
_chemical_formula_weight 1260.18
_chemical_name_systematic
;
 Tetrabutylammoniumtetra(phenyltelurolato)oxidotechnetate(V)
;
_space_group_crystal_system monoclinic
_space_group_IT_number 15
_space_group_name_Hall '-C 2yc'
_space_group_name_H-M_alt 'C 1 2/c 1'
_symmetry_space_group_name_Hall '-C 2yc'
_symmetry_space_group_name_H-M 'C 1 2/c 1'
_atom_sites_solution_hydrogens geom
_audit_creation_method SHELXL-2014/7
_audit_update_record
;
2017-03-07 deposited with the CCDC.
2017-06-15 downloaded from the CCDC.
;
_cell_angle_alpha 90
_cell_angle_beta 90.350(10)
_cell_angle_gamma 90
_cell_formula_units_Z 4
_cell_length_a 15.907(2)
_cell_length_b 18.392(2)
_cell_length_c 16.246(2)
_cell_measurement_reflns_used 15908
_cell_measurement_temperature 200(2)
_cell_measurement_theta_max 29.09
_cell_measurement_theta_min 3.34
_cell_volume 4752.9(10)
_computing_cell_refinement 'STOE X-AREA'
_computing_data_collection 'STOE X-AREA'
_computing_data_reduction 'STOE X-RED'
_computing_molecular_graphics ORTEP
_computing_publication_material WINGX
_computing_structure_refinement 'SHELXL-2014/7 (Sheldrick, 2014)'
_computing_structure_solution 'SHELXL-2014/7 (Sheldrick, 2014)'
_diffrn_ambient_temperature 200(2)
_diffrn_detector_area_resol_mean 6.67
_diffrn_measured_fraction_theta_full 0.997
_diffrn_measured_fraction_theta_max 0.998
_diffrn_measurement_device_type 'STOE IPDS 2T'
_diffrn_measurement_method 'rotation method'
_diffrn_radiation_type MoK\a
_diffrn_radiation_wavelength 0.71073
_diffrn_reflns_av_R_equivalents 0.0904
_diffrn_reflns_av_unetI/netI 0.0611
_diffrn_reflns_Laue_measured_fraction_full 0.997
_diffrn_reflns_Laue_measured_fraction_max 0.998
_diffrn_reflns_limit_h_max 20
_diffrn_reflns_limit_h_min -20
_diffrn_reflns_limit_k_max 23
_diffrn_reflns_limit_k_min -23
_diffrn_reflns_limit_l_max 18
_diffrn_reflns_limit_l_min -20
_diffrn_reflns_number 22751
_diffrn_reflns_point_group_measured_fraction_full 0.997
_diffrn_reflns_point_group_measured_fraction_max 0.998
_diffrn_reflns_theta_full 25.242
_diffrn_reflns_theta_max 26.997
_diffrn_reflns_theta_min 3.346
_exptl_absorpt_coefficient_mu 2.851
_exptl_absorpt_correction_T_max 0.8045
_exptl_absorpt_correction_T_min 0.6478
_exptl_absorpt_correction_type integration
_exptl_absorpt_process_details
;
P. Coppens in "Crystallographic Computing" ed F.R Ahmed, S.R. Hall 
and C.P.Huber, Copenhagen, Munksgaard, (1979) pp 255-270
;
_exptl_crystal_colour brown
_exptl_crystal_density_diffrn 1.761
_exptl_crystal_description block
_exptl_crystal_F_000 2416
_exptl_crystal_size_max 0.24
_exptl_crystal_size_mid 0.10
_exptl_crystal_size_min 0.08
_refine_diff_density_max 0.841
_refine_diff_density_min -1.233
_refine_diff_density_rms 0.138
_refine_ls_extinction_method none
_refine_ls_goodness_of_fit_ref 0.930
_refine_ls_hydrogen_treatment constr
_refine_ls_matrix_type full
_refine_ls_number_parameters 228
_refine_ls_number_reflns 5191
_refine_ls_number_restraints 0
_refine_ls_restrained_S_all 0.930
_refine_ls_R_factor_all 0.0861
_refine_ls_R_factor_gt 0.0464
_refine_ls_shift/su_max 0.001
_refine_ls_shift/su_mean 0.000
_refine_ls_structure_factor_coef Fsqd
_refine_ls_weighting_details 'w=1/[\s^2^(Fo^2^)+(0.0733P)^2^] where P=(Fo^2^+2Fc^2^)/3'
_refine_ls_weighting_scheme calc
_refine_ls_wR_factor_gt 0.1127
_refine_ls_wR_factor_ref 0.1320
_reflns_Friedel_coverage 0.000
_reflns_number_gt 3175
_reflns_number_total 5191
_reflns_threshold_expression 'I > 2\s(I)'
_cod_data_source_file c7dt02041d1.cif
_cod_data_source_block TcOTePh
_cod_original_formula_sum 'C41 H58 Cl2 N1 O1 Tc1 Te4'
_cod_database_code 7043344
_shelx_shelxl_version_number 2014/7
_shelx_space_group_comment
;
The symmetry employed for this shelxl refinement is uniquely defined
by the following loop, which should always be used as a source of
symmetry information in preference to the above space-group names.
They are only intended as comments.
;

loop_
_space_group_symop_operation_xyz
'x, y, z'
'-x, y, -z+1/2'
'x+1/2, y+1/2, z'
'-x+1/2, y+1/2, -z+1/2'
'-x, -y, -z'
'x, -y, z-1/2'
'-x+1/2, -y+1/2, -z'
'x+1/2, -y+1/2, z-1/2'

loop_
_atom_site_label
_atom_site_type_symbol
_atom_site_fract_x
_atom_site_fract_y
_atom_site_fract_z
_atom_site_U_iso_or_equiv
_atom_site_adp_type
_atom_site_occupancy
_atom_site_site_symmetry_order
_atom_site_calc_flag
_atom_site_refinement_flags_posn
_atom_site_refinement_flags_adp
_atom_site_refinement_flags_occupancy
Cl1 Cl 0.0763(5) 0.4140(4) 0.7166(8) 0.365(6) Uani 1 1 d . . .
C50 C 0.0000 0.3613(12) 0.7500 0.228(16) Uani 1 2 d S T P
H50A H 0.0204 0.3305 0.7942 0.274 Uiso 0.5 1 calc R U P
H50B H -0.0204 0.3305 0.7058 0.274 Uiso 0.5 1 calc R U P
Tc1 Tc 0.0000 0.12402(4) 0.7500 0.0445(2) Uani 1 2 d S T P
O1 O 0.0000 0.0337(3) 0.7500 0.0628(18) Uani 1 2 d S T P
Te1 Te 0.03807(3) 0.16921(3) 0.90138(3) 0.06058(18) Uani 1 1 d . . .
Te2 Te -0.15213(3) 0.17352(3) 0.78670(3) 0.05484(16) Uani 1 1 d . . .
C11 C -0.0708(4) 0.1492(4) 0.9754(3) 0.0466(16) Uani 1 1 d . . .
C12 C -0.0850(5) 0.0794(4) 1.0027(5) 0.0636(19) Uani 1 1 d . . .
H12 H -0.0507 0.0417 0.9847 0.076 Uiso 1 1 calc R U .
C13 C -0.1492(6) 0.0648(5) 1.0564(5) 0.083(3) Uani 1 1 d . . .
H13 H -0.1584 0.0174 1.0740 0.100 Uiso 1 1 calc R U .
C14 C -0.1997(5) 0.1196(6) 1.0839(5) 0.079(3) Uani 1 1 d . . .
H14 H -0.2424 0.1096 1.1210 0.095 Uiso 1 1 calc R U .
C15 C -0.1874(5) 0.1887(5) 1.0572(5) 0.070(2) Uani 1 1 d . . .
H15 H -0.2227 0.2257 1.0752 0.084 Uiso 1 1 calc R U .
C16 C -0.1225(4) 0.2043(5) 1.0033(4) 0.0574(18) Uani 1 1 d . . .
H16 H -0.1137 0.2519 0.9860 0.069 Uiso 1 1 calc R U .
C21 C -0.2299(4) 0.1573(4) 0.6795(4) 0.0469(16) Uani 1 1 d . . .
C22 C -0.2637(4) 0.0894(4) 0.6661(4) 0.0568(18) Uani 1 1 d . . .
H22 H -0.2486 0.0510 0.7004 0.068 Uiso 1 1 calc R U .
C23 C -0.3201(5) 0.0776(5) 0.6016(5) 0.070(2) Uani 1 1 d . . .
H23 H -0.3423 0.0315 0.5928 0.084 Uiso 1 1 calc R U .
C24 C -0.3429(5) 0.1340(5) 0.5510(5) 0.069(2) Uani 1 1 d . . .
H24 H -0.3803 0.1262 0.5077 0.083 Uiso 1 1 calc R U .
C25 C -0.3103(4) 0.2021(5) 0.5647(5) 0.065(2) Uani 1 1 d . . .
H25 H -0.3258 0.2403 0.5303 0.078 Uiso 1 1 calc R U .
C26 C -0.2542(4) 0.2147(4) 0.6297(4) 0.0548(17) Uani 1 1 d . . .
H26 H -0.2334 0.2612 0.6393 0.066 Uiso 1 1 calc R U .
N1 N 0.5000 0.7416(4) 0.2500 0.0445(17) Uani 1 2 d S T P
C31 C 0.4286(4) 0.7883(4) 0.2163(4) 0.0481(15) Uani 1 1 d . . .
H31A H 0.4025 0.8136 0.2619 0.058 Uiso 1 1 calc R U .
H31B H 0.3865 0.7566 0.1921 0.058 Uiso 1 1 calc R U .
C32 C 0.4546(4) 0.8445(4) 0.1519(4) 0.0528(17) Uani 1 1 d . . .
H32A H 0.4979 0.8758 0.1749 0.063 Uiso 1 1 calc R U .
H32B H 0.4780 0.8197 0.1045 0.063 Uiso 1 1 calc R U .
C33 C 0.3805(5) 0.8901(4) 0.1250(5) 0.067(2) Uani 1 1 d . . .
H33A H 0.3360 0.8585 0.1052 0.081 Uiso 1 1 calc R U .
H33B H 0.3592 0.9169 0.1719 0.081 Uiso 1 1 calc R U .
C34 C 0.4038(6) 0.9430(6) 0.0578(6) 0.096(3) Uani 1 1 d . . .
H34A H 0.3553 0.9710 0.0424 0.144 Uiso 1 1 calc R U .
H34B H 0.4471 0.9751 0.0776 0.144 Uiso 1 1 calc R U .
H34C H 0.4239 0.9167 0.0109 0.144 Uiso 1 1 calc R U .
C41 C 0.5335(4) 0.6941(4) 0.1807(4) 0.0487(15) Uani 1 1 d . . .
H41A H 0.4864 0.6681 0.1566 0.058 Uiso 1 1 calc R U .
H41B H 0.5558 0.7259 0.1385 0.058 Uiso 1 1 calc R U .
C42 C 0.6002(4) 0.6396(4) 0.2030(4) 0.0502(16) Uani 1 1 d . . .
H42A H 0.5786 0.6066 0.2443 0.060 Uiso 1 1 calc R U .
H42B H 0.6484 0.6647 0.2265 0.060 Uiso 1 1 calc R U .
C43 C 0.6277(5) 0.5965(4) 0.1282(5) 0.066(2) Uani 1 1 d . . .
H43A H 0.5806 0.5679 0.1084 0.080 Uiso 1 1 calc R U .
H43B H 0.6432 0.6302 0.0849 0.080 Uiso 1 1 calc R U .
C44 C 0.7005(6) 0.5467(5) 0.1450(6) 0.088(3) Uani 1 1 d . . .
H44A H 0.7148 0.5212 0.0955 0.132 Uiso 1 1 calc R U .
H44B H 0.7479 0.5747 0.1634 0.132 Uiso 1 1 calc R U .
H44C H 0.6853 0.5124 0.1869 0.132 Uiso 1 1 calc R U .

loop_
_atom_site_aniso_label
_atom_site_aniso_U_11
_atom_site_aniso_U_22
_atom_site_aniso_U_33
_atom_site_aniso_U_23
_atom_site_aniso_U_13
_atom_site_aniso_U_12
Cl1 0.225(7) 0.236(8) 0.635(18) 0.058(10) 0.184(9) -0.018(6)
C50 0.21(3) 0.107(16) 0.37(4) 0.000 0.17(3) 0.000
Tc1 0.0340(3) 0.0606(5) 0.0388(4) 0.000 0.0094(3) 0.000
O1 0.061(4) 0.045(4) 0.082(5) 0.000 0.013(4) 0.000
Te1 0.0393(2) 0.1042(4) 0.0383(3) -0.0039(2) 0.00768(18) -0.0126(2)
Te2 0.0350(2) 0.0872(4) 0.0424(3) -0.0105(2) 0.00901(18) 0.0036(2)
C11 0.034(3) 0.080(5) 0.026(3) -0.010(3) 0.002(2) -0.006(3)
C12 0.058(4) 0.069(5) 0.064(5) 0.001(4) 0.013(4) -0.007(4)
C13 0.087(6) 0.095(7) 0.068(6) 0.007(5) 0.010(5) -0.038(5)
C14 0.057(4) 0.126(8) 0.055(5) -0.003(5) 0.021(4) -0.014(5)
C15 0.050(4) 0.116(7) 0.045(4) -0.018(4) 0.004(3) 0.024(4)
C16 0.047(4) 0.077(5) 0.048(4) -0.003(4) 0.003(3) 0.006(3)
C21 0.026(3) 0.072(5) 0.043(4) -0.004(3) 0.004(2) 0.003(3)
C22 0.050(4) 0.075(5) 0.045(4) -0.010(4) -0.002(3) 0.010(3)
C23 0.063(5) 0.081(6) 0.066(5) -0.017(5) 0.003(4) 0.006(4)
C24 0.044(4) 0.110(7) 0.054(5) -0.010(5) 0.002(3) 0.008(4)
C25 0.044(4) 0.100(6) 0.050(4) 0.017(4) 0.011(3) 0.015(4)
C26 0.042(3) 0.069(5) 0.053(4) 0.007(4) 0.013(3) 0.007(3)
N1 0.039(4) 0.045(4) 0.049(4) 0.000 0.011(3) 0.000
C31 0.034(3) 0.054(4) 0.056(4) 0.008(3) 0.011(3) 0.004(3)
C32 0.043(3) 0.057(4) 0.058(4) 0.007(3) 0.012(3) 0.004(3)
C33 0.056(4) 0.075(5) 0.070(5) 0.018(4) 0.015(4) 0.018(4)
C34 0.090(6) 0.110(8) 0.090(7) 0.045(6) 0.025(5) 0.028(6)
C41 0.047(3) 0.060(4) 0.039(3) -0.005(3) 0.006(3) 0.003(3)
C42 0.046(3) 0.066(4) 0.039(3) 0.001(3) 0.003(3) 0.003(3)
C43 0.072(5) 0.069(5) 0.058(5) -0.017(4) 0.005(4) 0.019(4)
C44 0.079(6) 0.084(6) 0.100(7) -0.015(5) 0.006(5) 0.031(5)

loop_
_atom_type_symbol
_atom_type_description
_atom_type_scat_dispersion_real
_atom_type_scat_dispersion_imag
_atom_type_scat_source
C C 0.0033 0.0016 'International Tables Vol C Tables 4.2.6.8 and 6.1.1.4'
H H 0.0000 0.0000 'International Tables Vol C Tables 4.2.6.8 and 6.1.1.4'
N N 0.0061 0.0033 'International Tables Vol C Tables 4.2.6.8 and 6.1.1.4'
O O 0.0106 0.0060 'International Tables Vol C Tables 4.2.6.8 and 6.1.1.4'
Tc Tc -1.4390 0.7593 'International Tables Vol C Tables 4.2.6.8 and 6.1.1.4'
Te Te -0.5308 1.6751 'International Tables Vol C Tables 4.2.6.8 and 6.1.1.4'
Cl Cl 0.1484 0.1585 'International Tables Vol C Tables 4.2.6.8 and 6.1.1.4'

loop_
_geom_angle_atom_site_label_1
_geom_angle_atom_site_label_2
_geom_angle_atom_site_label_3
_geom_angle
_geom_angle_site_symmetry_1
_geom_angle_site_symmetry_3
Cl1 C50 Cl1 108.0(13) . 2_556
Cl1 C50 H50A 110.1 . .
Cl1 C50 H50A 110.1 2_556 .
Cl1 C50 H50B 110.1 . .
Cl1 C50 H50B 110.1 2_556 .
H50A C50 H50B 108.4 . .
O1 Tc1 Te2 110.04(2) . .
O1 Tc1 Te2 110.04(2) . 2_556
Te2 Tc1 Te2 139.92(4) . 2_556
O1 Tc1 Te1 108.19(2) . .
Te2 Tc1 Te1 83.573(19) . .
Te2 Tc1 Te1 84.146(19) 2_556 .
O1 Tc1 Te1 108.19(2) . 2_556
Te2 Tc1 Te1 84.146(19) . 2_556
Te2 Tc1 Te1 83.572(19) 2_556 2_556
Te1 Tc1 Te1 143.62(4) . 2_556
C11 Te1 Tc1 106.50(16) . .
C21 Te2 Tc1 106.92(15) . .
C12 C11 C16 118.5(6) . .
C12 C11 Te1 118.4(5) . .
C16 C11 Te1 122.8(5) . .
C13 C12 C11 120.7(8) . .
C13 C12 H12 119.7 . .
C11 C12 H12 119.7 . .
C14 C13 C12 120.3(8) . .
C14 C13 H13 119.8 . .
C12 C13 H13 119.8 . .
C15 C14 C13 120.1(7) . .
C15 C14 H14 120.0 . .
C13 C14 H14 120.0 . .
C14 C15 C16 120.3(7) . .
C14 C15 H15 119.9 . .
C16 C15 H15 119.9 . .
C11 C16 C15 120.1(8) . .
C11 C16 H16 120.0 . .
C15 C16 H16 120.0 . .
C22 C21 C26 119.5(6) . .
C22 C21 Te2 118.5(5) . .
C26 C21 Te2 121.6(5) . .
C21 C22 C23 120.6(7) . .
C21 C22 H22 119.7 . .
C23 C22 H22 119.7 . .
C24 C23 C22 120.0(8) . .
C24 C23 H23 120.0 . .
C22 C23 H23 120.0 . .
C23 C24 C25 119.7(8) . .
C23 C24 H24 120.2 . .
C25 C24 H24 120.2 . .
C24 C25 C26 120.8(8) . .
C24 C25 H25 119.6 . .
C26 C25 H25 119.6 . .
C21 C26 C25 119.3(7) . .
C21 C26 H26 120.4 . .
C25 C26 H26 120.4 . .
C41 N1 C41 110.1(7) . 2_655
C41 N1 C31 109.0(3) . 2_655
C41 N1 C31 108.7(4) 2_655 2_655
C41 N1 C31 108.7(4) . .
C41 N1 C31 109.0(3) 2_655 .
C31 N1 C31 111.3(7) 2_655 .
N1 C31 C32 115.0(4) . .
N1 C31 H31A 108.5 . .
C32 C31 H31A 108.5 . .
N1 C31 H31B 108.5 . .
C32 C31 H31B 108.5 . .
H31A C31 H31B 107.5 . .
C33 C32 C31 111.1(5) . .
C33 C32 H32A 109.4 . .
C31 C32 H32A 109.4 . .
C33 C32 H32B 109.4 . .
C31 C32 H32B 109.4 . .
H32A C32 H32B 108.0 . .
C34 C33 C32 111.9(6) . .
C34 C33 H33A 109.2 . .
C32 C33 H33A 109.2 . .
C34 C33 H33B 109.2 . .
C32 C33 H33B 109.2 . .
H33A C33 H33B 107.9 . .
C33 C34 H34A 109.5 . .
C33 C34 H34B 109.5 . .
H34A C34 H34B 109.5 . .
C33 C34 H34C 109.5 . .
H34A C34 H34C 109.5 . .
H34B C34 H34C 109.5 . .
C42 C41 N1 117.0(5) . .
C42 C41 H41A 108.0 . .
N1 C41 H41A 108.0 . .
C42 C41 H41B 108.0 . .
N1 C41 H41B 108.0 . .
H41A C41 H41B 107.3 . .
C41 C42 C43 111.2(6) . .
C41 C42 H42A 109.4 . .
C43 C42 H42A 109.4 . .
C41 C42 H42B 109.4 . .
C43 C42 H42B 109.4 . .
H42A C42 H42B 108.0 . .
C44 C43 C42 113.5(7) . .
C44 C43 H43A 108.9 . .
C42 C43 H43A 108.9 . .
C44 C43 H43B 108.9 . .
C42 C43 H43B 108.9 . .
H43A C43 H43B 107.7 . .
C43 C44 H44A 109.5 . .
C43 C44 H44B 109.5 . .
H44A C44 H44B 109.5 . .
C43 C44 H44C 109.5 . .
H44A C44 H44C 109.5 . .
H44B C44 H44C 109.5 . .

loop_
_geom_bond_atom_site_label_1
_geom_bond_atom_site_label_2
_geom_bond_distance
_geom_bond_site_symmetry_2
Cl1 C50 1.647(14) .
C50 Cl1 1.647(14) 2_556
C50 H50A 0.9700 .
C50 H50B 0.9700 .
Tc1 O1 1.662(6) .
Tc1 Te2 2.6566(6) .
Tc1 Te2 2.6567(6) 2_556
Tc1 Te1 2.6622(6) .
Tc1 Te1 2.6623(6) 2_556
Te1 C11 2.146(6) .
Te2 C21 2.151(7) .
C11 C12 1.378(10) .
C11 C16 1.384(9) .
C12 C13 1.373(10) .
C12 H12 0.9300 .
C13 C14 1.365(13) .
C13 H13 0.9300 .
C14 C15 1.356(12) .
C14 H14 0.9300 .
C15 C16 1.389(10) .
C15 H15 0.9300 .
C16 H16 0.9300 .
C21 C22 1.376(10) .
C21 C26 1.386(9) .
C22 C23 1.393(10) .
C22 H22 0.9300 .
C23 C24 1.370(12) .
C23 H23 0.9300 .
C24 C25 1.373(12) .
C24 H24 0.9300 .
C25 C26 1.398(10) .
C25 H25 0.9300 .
C26 H26 0.9300 .
N1 C41 1.522(7) .
N1 C41 1.522(7) 2_655
N1 C31 1.523(7) 2_655
N1 C31 1.523(7) .
C31 C32 1.530(9) .
C31 H31A 0.9700 .
C31 H31B 0.9700 .
C32 C33 1.510(9) .
C32 H32A 0.9700 .
C32 H32B 0.9700 .
C33 C34 1.509(11) .
C33 H33A 0.9700 .
C33 H33B 0.9700 .
C34 H34A 0.9600 .
C34 H34B 0.9600 .
C34 H34C 0.9600 .
C41 C42 1.504(9) .
C41 H41A 0.9700 .
C41 H41B 0.9700 .
C42 C43 1.518(9) .
C42 H42A 0.9700 .
C42 H42B 0.9700 .
C43 C44 1.500(11) .
C43 H43A 0.9700 .
C43 H43B 0.9700 .
C44 H44A 0.9600 .
C44 H44B 0.9600 .
C44 H44C 0.9600 .
